data_1552553
loop_
_publ_author_name
'Tang, Jia-Lin'
'Zhou, Zong-Yuan'
'Yang, Tao'
'Yao, Can'
'Wu, Lin-Wei'
'Li, Guo-You'

_publ_section_title
;
 Azaphilone Alkaloids with Anti-inflammatory Activity from Fungus
 Penicillium sclerotiorum cib-411.
;
_journal_issue 8
_journal_name_full 'Journal of agricultural and food chemistry'
_journal_page_first 2175
_journal_page_last 2182
_journal_paper_doi 10.1021/acs.jafc.8b05628
_journal_volume 67
_journal_year 2019
_chemical_absolute_configuration unk
_chemical_formula_moiety 'C23 H27 Cl N O5'
_chemical_formula_sum 'C23 H27 Cl N O5'
_chemical_formula_weight 432.90
_space_group_crystal_system orthorhombic
_space_group_IT_number 19
_space_group_name_Hall 'P 2ac 2ab'
_space_group_name_H-M_alt 'P 21 21 21'
_atom_sites_solution_hydrogens geom
_atom_sites_solution_primary direct
_audit_creation_date 2018-12-10
_audit_creation_method
;
Olex2 1.2
(compiled 2018.05.29 svn.r3508 for OlexSys, GUI svn.r5506)
;
_cell_angle_alpha 90
_cell_angle_beta 90
_cell_angle_gamma 90
_cell_formula_units_Z 4
_cell_length_a 6.4844(6)
_cell_length_b 8.7749(8)
_cell_length_c 39.690(4)
_cell_measurement_reflns_used 8042
_cell_measurement_temperature 170(2)
_cell_measurement_theta_max 26.35
_cell_measurement_theta_min 2.79
_cell_volume 2258.4(4)
_computing_cell_refinement 'SAINT V8.38A (?, 2016)'
_computing_data_reduction 'SAINT V8.38A (?, 2016)'
_computing_molecular_graphics 'Olex2 (Dolomanov et al., 2009)'
_computing_publication_material 'Olex2 (Dolomanov et al., 2009)'
_computing_structure_refinement 'ShelXL (Sheldrick, 2015)'
_computing_structure_solution 'ShelXS-1997 (Sheldrick, 2008)'
_diffrn_ambient_temperature 169.99
_diffrn_measured_fraction_theta_full 0.990
_diffrn_measured_fraction_theta_max 0.990
_diffrn_measurement_device_type 'Bruker APEX-II CCD'
_diffrn_measurement_method '\f and \w scans'
_diffrn_radiation_type MoK\a
_diffrn_radiation_wavelength 0.71073
_diffrn_reflns_av_R_equivalents 0.0854
_diffrn_reflns_av_unetI/netI 0.0779
_diffrn_reflns_Laue_measured_fraction_full 0.990
_diffrn_reflns_Laue_measured_fraction_max 0.990
_diffrn_reflns_limit_h_max 8
_diffrn_reflns_limit_h_min -6
_diffrn_reflns_limit_k_max 7
_diffrn_reflns_limit_k_min -10
_diffrn_reflns_limit_l_max 49
_diffrn_reflns_limit_l_min -40
_diffrn_reflns_number 20270
_diffrn_reflns_point_group_measured_fraction_full 0.971
_diffrn_reflns_point_group_measured_fraction_max 0.974
_diffrn_reflns_theta_full 25.242
_diffrn_reflns_theta_max 26.370
_diffrn_reflns_theta_min 2.538
_diffrn_standards_number 0
_exptl_absorpt_coefficient_mu 0.202
_exptl_absorpt_correction_T_max 0.7457
_exptl_absorpt_correction_T_min 0.2484
_exptl_absorpt_correction_type none
_exptl_crystal_colour colourless
_exptl_crystal_density_diffrn 1.273
_exptl_crystal_description BLOCK
_exptl_crystal_F_000 916
_exptl_crystal_size_max 0.8
_exptl_crystal_size_mid 0.7
_exptl_crystal_size_min 0.2
_refine_diff_density_max 0.771
_refine_diff_density_min -1.490
_refine_diff_density_rms 0.148
_refine_ls_abs_structure_details
;
 Flack x determined using 1189 quotients [(I+)-(I-)]/[(I+)+(I-)]
 (Parsons, Flack and Wagner, Acta Cryst. B69 (2013) 249-259).
;
_refine_ls_abs_structure_Flack -0.04(9)
_refine_ls_extinction_method none
_refine_ls_goodness_of_fit_ref 1.075
_refine_ls_hydrogen_treatment constr
_refine_ls_matrix_type full
_refine_ls_number_parameters 282
_refine_ls_number_reflns 4495
_refine_ls_number_restraints 199
_refine_ls_restrained_S_all 1.106
_refine_ls_R_factor_all 0.1569
_refine_ls_R_factor_gt 0.1441
_refine_ls_shift/su_max 0.000
_refine_ls_shift/su_mean 0.000
_refine_ls_structure_factor_coef Fsqd
_refine_ls_weighting_details 'w=1/[\s^2^(Fo^2^)+(0.1759P)^2^+16.7984P] where P=(Fo^2^+2Fc^2^)/3'
_refine_ls_weighting_scheme calc
_refine_ls_wR_factor_gt 0.3532
_refine_ls_wR_factor_ref 0.3645
_reflns_Friedel_coverage 0.683
_reflns_Friedel_fraction_full 0.945
_reflns_Friedel_fraction_max 0.950
_reflns_number_gt 3910
_reflns_number_total 4495
_reflns_threshold_expression 'I > 2\s(I)'
_cod_data_source_file jf8b05628_si_003.cif
_cod_data_source_block mo_luodaibin_20181207_1_0m_a
_cod_database_code 1552553
_shelx_shelxl_version_number 2014/7
_shelx_space_group_comment
;
The symmetry employed for this shelxl refinement is uniquely defined
by the following loop, which should always be used as a source of
symmetry information in preference to the above space-group names.
They are only intended as comments.
;
_shelx_estimated_absorpt_t_max 0.951
_shelx_estimated_absorpt_t_min 0.933
_olex2_refinement_description
;
1. Fixed Uiso
 At 1.2 times of:
  All C(H) groups, All C(H,H) groups
 At 1.5 times of:
  All C(H,H,H) groups, All O(H) groups
2. Rigid bond restraints
 C14, C15
 with sigma for 1-2 distances of 0.001 and sigma for 1-3 distances of 0.001
3. Uiso/Uaniso restraints and constraints
All non-hydrogen atoms have similar U: within 2A with sigma of 0.001 and sigma
for terminal atoms of 0.001
Uanis(O5) = Uanis(O5A)
4. Others
 Sof(H2AA)=Sof(O5A)=Sof(H5A)=1-FVAR(1)
 Sof(H2A)=Sof(O5)=Sof(H5)=FVAR(1)
5.a Ternary CH refined with riding coordinates:
 C13(H13)
5.b Secondary CH2 refined with riding coordinates:
 C1A(H1AA,H1AB), C14(H14A,H14B)
5.c Aromatic/amide H refined with riding coordinates:
 C1(H1), C2A(H2A), C2A(H2AA), C4(H4), C9(H9), C10(H10), C12(H12)
5.d Idealised Me refined as rotating group:
 C15(H15A,H15B,H15C), C16(H16A,H16B,H16C), C17(H17A,H17B,H17C), C18(H18A,H18B,
 H18C), C20(H20A,H20B,H20C)
5.e Idealised tetrahedral OH refined as rotating group:
 O5(H5), O5A(H5A)
;
_olex2_submission_special_instructions 'No special instructions were received'

loop_
_space_group_symop_operation_xyz
'x, y, z'
'-x+1/2, -y, z+1/2'
'-x, y+1/2, -z+1/2'
'x+1/2, -y+1/2, -z'

loop_
_atom_site_label
_atom_site_type_symbol
_atom_site_fract_x
_atom_site_fract_y
_atom_site_fract_z
_atom_site_U_iso_or_equiv
_atom_site_adp_type
_atom_site_occupancy
_atom_site_site_symmetry_order
_atom_site_calc_flag
_atom_site_refinement_flags_posn
_atom_site_refinement_flags_adp
_atom_site_refinement_flags_occupancy
_atom_site_disorder_assembly
_atom_site_disorder_group
Cl1 Cl -0.1183(4) 0.6849(3) 0.60053(6) 0.0326(6) Uani 1 1 d . U . . .
O1 O -0.2149(12) 0.9292(10) 0.65042(17) 0.0323(10) Uani 1 1 d . U . . .
O2 O -0.0102(12) 1.0036(9) 0.70728(18) 0.0308(9) Uani 1 1 d . U . . .
O3 O 0.3586(12) 0.8598(9) 0.71975(17) 0.0315(10) Uani 1 1 d . U . . .
O4 O -0.0981(12) 0.7650(9) 0.72004(17) 0.0290(10) Uani 1 1 d . U . . .
N2 N 0.5847(15) 0.5157(11) 0.6595(2) 0.0326(8) Uani 1 1 d . U . . .
C1 C 0.5130(18) 0.6332(13) 0.6778(3) 0.0314(8) Uani 1 1 d . U . . .
H1 H 0.5901 0.6644 0.6969 0.038 Uiso 1 1 calc R . . . .
C1A C 0.7817(18) 0.4450(14) 0.6708(3) 0.0334(8) Uani 1 1 d . U . . .
H1AA H 0.8566 0.4052 0.6509 0.040 Uiso 1 1 calc R . . . .
H1AB H 0.8691 0.5239 0.6815 0.040 Uiso 1 1 calc R . . . .
C2A C 0.7474(18) 0.3195(15) 0.6950(3) 0.0347(7) Uani 1 1 d . U . . .
H2A H 0.8103 0.3201 0.7167 0.042 Uiso 0.782(14) 1 calc R . P A 1
H2AA H 0.8548 0.2486 0.6995 0.042 Uiso 0.218(14) 1 calc R . P A 2
C3 C 0.4740(19) 0.4685(14) 0.6311(3) 0.0343(8) Uani 1 1 d . U . . .
C4 C 0.2930(18) 0.5423(14) 0.6232(3) 0.0324(9) Uani 1 1 d . U . . .
H4 H 0.2162 0.5070 0.6044 0.039 Uiso 1 1 calc R . . . .
C4A C 0.2150(17) 0.6680(14) 0.6416(2) 0.0311(8) Uani 1 1 d . U . . .
C5 C 0.0321(18) 0.7450(14) 0.6342(3) 0.0314(7) Uani 1 1 d . U . . .
C6 C -0.0431(18) 0.8679(14) 0.6535(3) 0.0315(8) Uani 1 1 d . U . . .
C7 C 0.1075(18) 0.9398(13) 0.6793(2) 0.0315(8) Uani 1 1 d . U . . .
C8 C 0.2721(17) 0.8371(14) 0.6922(3) 0.0311(8) Uani 1 1 d . U . . .
C8A C 0.3381(17) 0.7096(13) 0.6705(2) 0.0308(8) Uani 1 1 d . U . . .
C9 C 0.555(2) 0.3432(15) 0.6117(3) 0.0388(10) Uani 1 1 d . U . . .
H9 H 0.6958 0.3164 0.6151 0.047 Uiso 1 1 calc R . . . .
C10 C 0.450(2) 0.2631(16) 0.5895(3) 0.0432(10) Uani 1 1 d . U . . .
H10 H 0.3104 0.2918 0.5861 0.052 Uiso 1 1 calc R . . . .
C11 C 0.527(2) 0.1343(17) 0.5698(3) 0.0478(11) Uani 1 1 d . U . . .
C12 C 0.395(3) 0.0556(17) 0.5516(3) 0.0524(12) Uani 1 1 d . U . . .
H12 H 0.2564 0.0891 0.5527 0.063 Uiso 1 1 calc R . . . .
C13 C 0.434(3) -0.0805(18) 0.5292(4) 0.0563(13) Uani 1 1 d . U . . .
H13 H 0.5855 -0.0904 0.5253 0.068 Uiso 1 1 calc R . . . .
C14 C 0.328(3) -0.061(2) 0.4956(4) 0.0588(14) Uani 1 1 d . U . . .
H14A H 0.3318 -0.1584 0.4830 0.071 Uiso 1 1 calc R . . . .
H14B H 0.1821 -0.0324 0.4991 0.071 Uiso 1 1 calc R . . . .
C15 C 0.433(3) 0.0571(19) 0.4764(4) 0.0601(16) Uani 1 1 d . U . . .
H15A H 0.3775 0.0600 0.4534 0.090 Uiso 1 1 calc GR . . . .
H15B H 0.5811 0.0349 0.4756 0.090 Uiso 1 1 calc GR . . . .
H15C H 0.4111 0.1561 0.4873 0.090 Uiso 1 1 calc GR . . . .
C16 C 0.356(3) -0.2240(18) 0.5474(4) 0.0576(15) Uani 1 1 d . U . . .
H16A H 0.4629 -0.2603 0.5629 0.086 Uiso 1 1 calc GR . . . .
H16B H 0.3263 -0.3036 0.5308 0.086 Uiso 1 1 calc GR . . . .
H16C H 0.2308 -0.1998 0.5600 0.086 Uiso 1 1 calc GR . . . .
C17 C 0.748(2) 0.0928(18) 0.5733(3) 0.0483(13) Uani 1 1 d . U . . .
H17A H 0.8339 0.1734 0.5635 0.072 Uiso 1 1 calc GR . . . .
H17B H 0.7744 -0.0033 0.5615 0.072 Uiso 1 1 calc GR . . . .
H17C H 0.7821 0.0810 0.5972 0.072 Uiso 1 1 calc GR . . . .
C18 C 0.2082(18) 1.0731(14) 0.6618(3) 0.0328(10) Uani 1 1 d . U . . .
H18A H 0.1016 1.1406 0.6527 0.049 Uiso 1 1 calc GR . . . .
H18B H 0.2952 1.0357 0.6434 0.049 Uiso 1 1 calc GR . . . .
H18C H 0.2933 1.1295 0.6779 0.049 Uiso 1 1 calc GR . . . .
C19 C -0.1019(18) 0.8978(13) 0.7264(2) 0.0297(9) Uani 1 1 d . U . . .
C20 C -0.2191(17) 0.9717(13) 0.7547(2) 0.0301(11) Uani 1 1 d . U . . .
H20A H -0.3437 1.0204 0.7458 0.045 Uiso 1 1 calc GR . . . .
H20B H -0.1320 1.0488 0.7655 0.045 Uiso 1 1 calc GR . . . .
H20C H -0.2580 0.8942 0.7713 0.045 Uiso 1 1 calc GR . . . .
O5 O 0.6242(17) 0.2049(12) 0.6853(2) 0.0349(7) Uani 0.782(14) 1 d . U P A 1
H5 H 0.6966 0.1308 0.6790 0.052 Uiso 0.782(14) 1 calc GR . P A 1
O5A O 0.559(5) 0.305(5) 0.7114(9) 0.0349(7) Uani 0.218(14) 1 d . U P A 2
H5A H 0.5791 0.2928 0.7321 0.052 Uiso 0.218(14) 1 calc GR . P A 2

loop_
_atom_site_aniso_label
_atom_site_aniso_U_11
_atom_site_aniso_U_22
_atom_site_aniso_U_33
_atom_site_aniso_U_23
_atom_site_aniso_U_13
_atom_site_aniso_U_12
Cl1 0.0346(11) 0.0454(12) 0.0179(9) 0.0030(9) -0.0082(8) 0.0001(11)
O1 0.0331(17) 0.0428(18) 0.0211(16) 0.0025(17) -0.0056(16) 0.0032(17)
O2 0.0327(16) 0.0387(16) 0.0210(14) -0.0014(14) -0.0037(14) 0.0029(15)
O3 0.0325(18) 0.0400(18) 0.0220(16) -0.0007(17) -0.0055(16) 0.0001(17)
O4 0.031(2) 0.037(2) 0.0189(18) -0.0026(18) -0.0040(18) 0.0034(19)
N2 0.0345(14) 0.0405(14) 0.0229(13) 0.0018(13) -0.0038(13) 0.0013(13)
C1 0.0333(15) 0.0399(15) 0.0210(14) 0.0020(14) -0.0043(14) 0.0004(14)
C1A 0.0346(14) 0.0404(15) 0.0252(14) 0.0023(14) -0.0040(14) 0.0015(14)
C2A 0.0353(13) 0.0409(13) 0.0279(13) 0.0027(13) -0.0043(13) 0.0016(13)
C3 0.0371(14) 0.0422(15) 0.0237(14) 0.0006(13) -0.0033(13) 0.0014(14)
C4 0.0351(15) 0.0411(15) 0.0212(14) 0.0015(14) -0.0042(14) 0.0009(14)
C4A 0.0332(13) 0.0405(13) 0.0195(12) 0.0024(12) -0.0049(12) 0.0006(12)
C5 0.0333(12) 0.0422(12) 0.0188(11) 0.0030(11) -0.0062(11) 0.0008(12)
C6 0.0329(13) 0.0414(14) 0.0203(13) 0.0026(13) -0.0053(12) 0.0019(13)
C7 0.0331(13) 0.0399(14) 0.0215(12) 0.0008(12) -0.0041(12) 0.0018(13)
C8 0.0325(14) 0.0397(14) 0.0212(13) 0.0007(13) -0.0046(13) 0.0005(13)
C8A 0.0325(13) 0.0397(14) 0.0201(13) 0.0018(12) -0.0045(12) 0.0004(13)
C9 0.0425(17) 0.0459(18) 0.0279(16) -0.0020(16) -0.0022(16) 0.0023(16)
C10 0.0476(19) 0.050(2) 0.0323(18) -0.0045(18) -0.0010(17) 0.0028(18)
C11 0.053(2) 0.054(2) 0.0366(19) -0.0065(19) 0.0000(18) 0.003(2)
C12 0.058(2) 0.058(2) 0.041(2) -0.008(2) 0.001(2) 0.004(2)
C13 0.063(3) 0.061(3) 0.045(2) -0.009(2) 0.001(2) 0.004(2)
C14 0.066(3) 0.063(3) 0.047(2) -0.010(2) 0.000(2) 0.004(3)
C15 0.068(3) 0.064(3) 0.048(3) -0.010(3) 0.000(3) 0.004(3)
C16 0.064(3) 0.062(3) 0.047(3) -0.009(3) 0.001(2) 0.004(3)
C17 0.054(2) 0.054(2) 0.037(2) -0.007(2) 0.000(2) 0.004(2)
C18 0.0345(18) 0.0402(19) 0.0238(17) 0.0015(17) -0.0029(17) 0.0016(18)
C19 0.0318(17) 0.0375(17) 0.0197(16) -0.0026(16) -0.0039(16) 0.0037(17)
C20 0.032(2) 0.038(2) 0.0202(19) -0.0031(19) -0.0039(19) 0.004(2)
O5 0.0353(12) 0.0410(12) 0.0285(11) 0.0028(11) -0.0044(11) 0.0016(12)
O5A 0.0353(12) 0.0410(12) 0.0285(11) 0.0028(11) -0.0044(11) 0.0016(12)

loop_
_atom_type_symbol
_atom_type_description
_atom_type_scat_dispersion_real
_atom_type_scat_dispersion_imag
_atom_type_scat_source
C C 0.0033 0.0016 'International Tables Vol C Tables 4.2.6.8 and 6.1.1.4'
H H 0.0000 0.0000 'International Tables Vol C Tables 4.2.6.8 and 6.1.1.4'
Cl Cl 0.1484 0.1585 'International Tables Vol C Tables 4.2.6.8 and 6.1.1.4'
N N 0.0061 0.0033 'International Tables Vol C Tables 4.2.6.8 and 6.1.1.4'
O O 0.0106 0.0060 'International Tables Vol C Tables 4.2.6.8 and 6.1.1.4'

loop_
_geom_angle_atom_site_label_1
_geom_angle_atom_site_label_2
_geom_angle_atom_site_label_3
_geom_angle
C19 O2 C7 113.4(8)
C1 N2 C1A 117.1(9)
C1 N2 C3 119.0(10)
C3 N2 C1A 124.0(10)
N2 C1 C8A 123.9(10)
C2A C1A N2 112.1(10)
O5 C2A C1A 117.4(10)
O5A C2A C1A 120.3(19)
N2 C3 C9 117.9(10)
C4 C3 N2 118.8(11)
C4 C3 C9 123.3(10)
C3 C4 C4A 123.6(10)
C4 C4A C8A 114.1(10)
C5 C4A C4 124.8(10)
C5 C4A C8A 121.0(10)
C4A C5 Cl1 119.5(9)
C4A C5 C6 123.2(10)
C6 C5 Cl1 117.2(8)
O1 C6 C5 125.9(10)
O1 C6 C7 117.0(10)
C5 C6 C7 116.9(10)
O2 C7 C6 109.2(9)
O2 C7 C8 110.2(8)
O2 C7 C18 106.2(9)
C8 C7 C6 115.7(10)
C8 C7 C18 108.5(10)
C18 C7 C6 106.5(8)
O3 C8 C7 121.9(10)
O3 C8 C8A 120.3(10)
C8A C8 C7 117.7(9)
C1 C8A C4A 120.6(10)
C1 C8A C8 119.7(10)
C4A C8A C8 119.7(10)
C10 C9 C3 125.0(12)
C9 C10 C11 126.4(13)
C10 C11 C17 117.8(13)
C12 C11 C10 118.7(14)
C12 C11 C17 123.3(14)
C11 C12 C13 129.3(15)
C12 C13 C16 108.6(12)
C14 C13 C12 110.9(14)
C14 C13 C16 111.1(13)
C15 C14 C13 109.3(14)
O2 C19 C20 110.4(9)
O4 C19 O2 123.4(10)
O4 C19 C20 126.1(11)

loop_
_geom_bond_atom_site_label_1
_geom_bond_atom_site_label_2
_geom_bond_distance
Cl1 C5 1.735(11)
O1 C6 1.243(14)
O2 C7 1.460(13)
O2 C19 1.337(14)
O3 C8 1.244(12)
O4 C19 1.192(13)
N2 C1 1.342(15)
N2 C1A 1.489(14)
N2 C3 1.400(14)
C1 C8A 1.349(16)
C1A C2A 1.479(16)
C2A O5 1.341(16)
C2A O5A 1.39(4)
C3 C4 1.377(16)
C3 C9 1.443(17)
C4 C4A 1.416(16)
C4A C5 1.397(16)
C4A C8A 1.444(14)
C5 C6 1.412(16)
C6 C7 1.549(15)
C7 C8 1.488(15)
C7 C18 1.510(16)
C8 C8A 1.476(16)
C9 C10 1.316(18)
C10 C11 1.464(19)
C11 C12 1.31(2)
C11 C17 1.49(2)
C12 C13 1.51(2)
C13 C14 1.51(2)
C13 C16 1.54(2)
C14 C15 1.46(2)
C19 C20 1.505(14)

loop_
_geom_torsion_atom_site_label_1
_geom_torsion_atom_site_label_2
_geom_torsion_atom_site_label_3
_geom_torsion_atom_site_label_4
_geom_torsion
Cl1 C5 C6 O1 6.2(16)
Cl1 C5 C6 C7 -169.4(8)
O1 C6 C7 O2 32.6(13)
O1 C6 C7 C8 157.6(10)
O1 C6 C7 C18 -81.7(12)
O2 C7 C8 O3 -31.9(15)
O2 C7 C8 C8A 151.0(10)
O3 C8 C8A C1 -10.8(17)
O3 C8 C8A C4A 169.4(10)
N2 C1 C8A C4A -0.3(18)
N2 C1 C8A C8 179.8(10)
N2 C1A C2A O5 56.1(14)
N2 C1A C2A O5A -17(2)
N2 C3 C4 C4A 2.4(18)
N2 C3 C9 C10 163.3(12)
C1 N2 C1A C2A 89.9(12)
C1 N2 C3 C4 -1.3(16)
C1 N2 C3 C9 179.3(11)
C1A N2 C1 C8A 179.3(10)
C1A N2 C3 C4 179.8(10)
C1A N2 C3 C9 0.4(17)
C3 N2 C1 C8A 0.4(17)
C3 N2 C1A C2A -91.2(13)
C3 C4 C4A C5 180.0(11)
C3 C4 C4A C8A -2.3(17)
C3 C9 C10 C11 -179.2(12)
C4 C3 C9 C10 -16(2)
C4 C4A C5 Cl1 1.0(16)
C4 C4A C5 C6 178.5(11)
C4 C4A C8A C1 1.2(16)
C4 C4A C8A C8 -178.9(10)
C4A C5 C6 O1 -171.4(11)
C4A C5 C6 C7 13.0(16)
C5 C4A C8A C1 179.0(11)
C5 C4A C8A C8 -1.1(16)
C5 C6 C7 O2 -151.5(10)
C5 C6 C7 C8 -26.5(14)
C5 C6 C7 C18 94.2(12)
C6 C7 C8 O3 -156.3(10)
C6 C7 C8 C8A 26.5(14)
C7 O2 C19 O4 -4.2(15)
C7 O2 C19 C20 179.7(8)
C7 C8 C8A C1 166.4(10)
C7 C8 C8A C4A -13.4(16)
C8A C4A C5 Cl1 -176.6(9)
C8A C4A C5 C6 1.0(18)
C9 C3 C4 C4A -178.2(12)
C9 C10 C11 C12 172.3(14)
C9 C10 C11 C17 -3(2)
C10 C11 C12 C13 179.9(14)
C11 C12 C13 C14 -133.2(17)
C11 C12 C13 C16 104.4(19)
C12 C13 C14 C15 70.3(17)
C16 C13 C14 C15 -168.8(13)
C17 C11 C12 C13 -5(3)
C18 C7 C8 O3 84.1(13)
C18 C7 C8 C8A -93.1(11)
C19 O2 C7 C6 68.4(11)
C19 O2 C7 C8 -59.7(12)
C19 O2 C7 C18 -177.1(9)
